data_2212704
loop_
_publ_author_name
'Wilkinson, Hazel S.'
'Harrison, William T. A.'

_publ_section_title
;
 Hexane-1,6-diammonium bis(dihydrogenarsenate): infinite anionic layers
 containing <i>R</i>~6~^6^(24) loops
;
_journal_coeditor_code SJ2226
_journal_issue 3
_journal_name_full 'Acta Crystallographica Section E'
_journal_page_first m902
_journal_page_last m904
_journal_paper_doi 10.1107/S1600536807007672
_journal_volume 63
_journal_year 2007
_chemical_formula_iupac 'C6 H18 N2 2+ , 2As H2 O4 -'
_chemical_formula_moiety 'C6 H18 N2 2+ , 2As H2 O4 -'
_chemical_formula_sum 'C6 H22 As2 N2 O8'
_chemical_formula_weight 400.10
_chemical_name_systematic
;
Hexane-1,6-diammonium bis(dihydrogenarsenate)
;
_space_group_IT_number 14
_symmetry_cell_setting monoclinic
_symmetry_space_group_name_Hall '-P 2ybc'
_symmetry_space_group_name_H-M 'P 1 21/c 1'
_atom_sites_solution_hydrogens mixed
_atom_sites_solution_primary direct
_atom_sites_solution_secondary difmap
_audit_creation_method SHELXL97
_cell_angle_alpha 90.00
_cell_angle_beta 108.3850(10)
_cell_angle_gamma 90.00
_cell_formula_units_Z 2
_cell_length_a 9.5237(5)
_cell_length_b 10.1029(5)
_cell_length_c 8.0747(4)
_cell_measurement_reflns_used 4034
_cell_measurement_temperature 293(2)
_cell_measurement_theta_max 32.50
_cell_measurement_theta_min 2.25
_cell_volume 737.27(6)
_computing_cell_refinement 'SAINT (Bruker, 1999)'
_computing_data_collection 'SMART (Bruker, 1999)'
_computing_data_reduction SAINT
_computing_molecular_graphics 'ORTEP-3 (Farrugia, 1997)'
_computing_publication_material SHELXL97
_computing_structure_refinement 'SHELXL97 (Sheldrick, 1997)'
_computing_structure_solution 'SHELXS97 (Sheldrick, 1997)'
_diffrn_ambient_temperature 293(2)
_diffrn_measured_fraction_theta_full 0.993
_diffrn_measured_fraction_theta_max 0.993
_diffrn_measurement_device_type 'Bruker SMART 1000 CCD area-detector'
_diffrn_measurement_method \w
_diffrn_radiation_monochromator graphite
_diffrn_radiation_source 'fine-focus sealed tube'
_diffrn_radiation_type MoK\a
_diffrn_radiation_wavelength 0.71073
_diffrn_reflns_av_R_equivalents 0.0177
_diffrn_reflns_av_sigmaI/netI 0.0221
_diffrn_reflns_limit_h_max 11
_diffrn_reflns_limit_h_min -14
_diffrn_reflns_limit_k_max 10
_diffrn_reflns_limit_k_min -15
_diffrn_reflns_limit_l_max 12
_diffrn_reflns_limit_l_min -12
_diffrn_reflns_number 7129
_diffrn_reflns_theta_full 32.49
_diffrn_reflns_theta_max 32.49
_diffrn_reflns_theta_min 2.25
_diffrn_standards_decay_% 0
_diffrn_standards_number 0
_exptl_absorpt_coefficient_mu 4.563
_exptl_absorpt_correction_T_max 0.589
_exptl_absorpt_correction_T_min 0.314
_exptl_absorpt_correction_type multi-scan
_exptl_absorpt_process_details '(SADABS; Bruker, 1999)'
_exptl_crystal_colour colourless
_exptl_crystal_density_diffrn 1.802
_exptl_crystal_density_method 'not measured'
_exptl_crystal_description block
_exptl_crystal_F_000 404
_exptl_crystal_size_max 0.33
_exptl_crystal_size_mid 0.31
_exptl_crystal_size_min 0.13
_refine_diff_density_max 0.521
_refine_diff_density_min -0.532
_refine_ls_extinction_method none
_refine_ls_goodness_of_fit_ref 0.989
_refine_ls_hydrogen_treatment constr
_refine_ls_matrix_type full
_refine_ls_number_parameters 83
_refine_ls_number_reflns 2649
_refine_ls_number_restraints 0
_refine_ls_restrained_S_all 0.989
_refine_ls_R_factor_all 0.0302
_refine_ls_R_factor_gt 0.0221
_refine_ls_shift/su_max 0.001
_refine_ls_shift/su_mean 0.000
_refine_ls_structure_factor_coef Fsqd
_refine_ls_weighting_details 'calc w = 1/[\s^2^(Fo^2^)+(0.0336P)^2^] where P=(Fo^2^+2Fc^2^)/3'
_refine_ls_weighting_scheme calc
_refine_ls_wR_factor_gt 0.0547
_refine_ls_wR_factor_ref 0.0567
_reflns_number_gt 2187
_reflns_number_total 2649
_reflns_threshold_expression I>2\s(I)
_cod_data_source_file sj2226.cif
_cod_data_source_block I
_cod_depositor_comments
;
The following automatic conversions were performed:

'_atom_sites_solution_hydrogens' value 'difmap and geom' was changed
to 'mixed'.

Automatic conversion script
Id: cif_fix_values 6452 2018-10-05 10:23:21Z andrius 
;
_cod_original_sg_symbol_H-M 'P 21/c'
_cod_database_code 2212704
_cod_database_fobs_code 2212704

loop_
_symmetry_equiv_pos_as_xyz
'x, y, z'
'-x, y+1/2, -z+1/2'
'-x, -y, -z'
'x, -y-1/2, z-1/2'

loop_
_atom_site_type_symbol
_atom_site_label
_atom_site_fract_x
_atom_site_fract_y
_atom_site_fract_z
_atom_site_U_iso_or_equiv
_atom_site_adp_type
_atom_site_calc_flag
_atom_site_refinement_flags
_atom_site_occupancy
As As1 0.606026(16) 0.386539(14) 0.738786(17) 0.02384(5) Uani d . 1
O O1 0.62562(15) 0.38557(10) 0.94925(14) 0.0325(2) Uani d . 1
O O2 0.43378(12) 0.35753(10) 0.61094(14) 0.0277(2) Uani d . 1
O O3 0.66259(15) 0.54220(12) 0.70262(14) 0.0411(3) Uani d . 1
H H1 0.6218 0.5675 0.5883 0.049 Uiso d R 1
O O4 0.72953(15) 0.28059(16) 0.69736(19) 0.0584(4) Uani d . 1
H H2 0.6928 0.2329 0.6059 0.070 Uiso d R 1
N N1 0.30110(15) 0.13220(12) 0.39759(17) 0.0276(3) Uani d . 1
H H3 0.3475 0.1963 0.4699 0.033 Uiso calc R 1
H H4 0.3171 0.1418 0.2954 0.033 Uiso calc R 1
H H5 0.3354 0.0539 0.4432 0.033 Uiso calc R 1
C C1 0.13969(19) 0.13983(17) 0.3713(2) 0.0341(3) Uani d . 1
H H1A 0.1030 0.2257 0.3230 0.041 Uiso calc R 1
H H1B 0.1230 0.1316 0.4833 0.041 Uiso calc R 1
C C2 0.05421(18) 0.03200(17) 0.2497(2) 0.0330(3) Uani d . 1
H H2A 0.1027 -0.0523 0.2869 0.040 Uiso calc R 1
H H2B -0.0445 0.0266 0.2596 0.040 Uiso calc R 1
C C3 0.04181(19) 0.05463(17) 0.0598(2) 0.0349(3) Uani d . 1
H H3A -0.0081 0.1382 0.0217 0.042 Uiso calc R 1
H H3B 0.1404 0.0612 0.0498 0.042 Uiso calc R 1

loop_
_atom_site_aniso_label
_atom_site_aniso_U_11
_atom_site_aniso_U_22
_atom_site_aniso_U_33
_atom_site_aniso_U_12
_atom_site_aniso_U_13
_atom_site_aniso_U_23
As1 0.02682(8) 0.02320(8) 0.01871(7) -0.00187(5) 0.00318(5) -0.00245(5)
O1 0.0462(7) 0.0285(5) 0.0195(5) -0.0035(5) 0.0055(5) 0.0019(4)
O2 0.0270(5) 0.0288(5) 0.0230(5) -0.0047(4) 0.0019(4) 0.0001(4)
O3 0.0503(8) 0.0394(7) 0.0247(5) -0.0200(6) -0.0007(5) 0.0064(5)
O4 0.0353(7) 0.0683(10) 0.0603(9) 0.0106(6) -0.0012(6) -0.0400(8)
N1 0.0296(6) 0.0261(6) 0.0238(6) -0.0021(5) 0.0035(5) -0.0016(4)
C1 0.0320(8) 0.0372(9) 0.0314(8) 0.0057(6) 0.0077(6) -0.0043(6)
C2 0.0256(7) 0.0395(9) 0.0310(8) -0.0040(6) 0.0049(6) 0.0003(6)
C3 0.0334(8) 0.0365(9) 0.0303(8) -0.0104(7) 0.0037(6) -0.0006(6)

loop_
_atom_type_symbol
_atom_type_description
_atom_type_scat_dispersion_real
_atom_type_scat_dispersion_imag
_atom_type_scat_source
C C 0.0033 0.0016 'International Tables Vol C Tables 4.2.6.8 and 6.1.1.4'
H H 0.0000 0.0000 'International Tables Vol C Tables 4.2.6.8 and 6.1.1.4'
N N 0.0061 0.0033 'International Tables Vol C Tables 4.2.6.8 and 6.1.1.4'
O O 0.0106 0.0060 'International Tables Vol C Tables 4.2.6.8 and 6.1.1.4'
As As 0.0499 2.0058 'International Tables Vol C Tables 4.2.6.8 and 6.1.1.4'

loop_
_geom_angle_atom_site_label_1
_geom_angle_atom_site_label_2
_geom_angle_atom_site_label_3
_geom_angle_site_symmetry_1
_geom_angle
O1 As1 O2 . 113.99(6)
O1 As1 O4 . 109.78(7)
O2 As1 O4 . 112.00(6)
O1 As1 O3 . 103.94(5)
O2 As1 O3 . 110.87(5)
O4 As1 O3 . 105.64(8)
As1 O3 H1 . 111.7
As1 O4 H2 . 113.8
C1 N1 H3 . 109.5
C1 N1 H4 . 109.5
H3 N1 H4 . 109.5
C1 N1 H5 . 109.5
H3 N1 H5 . 109.5
H4 N1 H5 . 109.5
N1 C1 C2 . 111.98(13)
N1 C1 H1A . 109.2
C2 C1 H1A . 109.2
N1 C1 H1B . 109.2
C2 C1 H1B . 109.2
H1A C1 H1B . 107.9
C3 C2 C1 . 113.58(14)
C3 C2 H2A . 108.8
C1 C2 H2A . 108.8
C3 C2 H2B . 108.8
C1 C2 H2B . 108.8
H2A C2 H2B . 107.7
C3 C3 C2 3 113.04(17)
C3 C3 H3A 3 109.0
C2 C3 H3A . 109.0
C3 C3 H3B 3 109.0
C2 C3 H3B . 109.0
H3A C3 H3B . 107.8

loop_
_geom_bond_atom_site_label_1
_geom_bond_atom_site_label_2
_geom_bond_site_symmetry_2
_geom_bond_distance
_geom_bond_publ_flag
As1 O1 . 1.6501(11) y
As1 O2 . 1.6656(11) y
As1 O4 . 1.6998(13) y
As1 O3 . 1.7169(11) y
O3 H1 . 0.9179 ?
O4 H2 . 0.8586 ?
N1 C1 . 1.486(2) ?
N1 H3 . 0.8900 ?
N1 H4 . 0.8900 ?
N1 H5 . 0.8900 ?
C1 C2 . 1.520(2) ?
C1 H1A . 0.9700 ?
C1 H1B . 0.9700 ?
C2 C3 . 1.518(2) ?
C2 H2A . 0.9700 ?
C2 H2B . 0.9700 ?
C3 C3 3 1.516(3) ?
C3 H3A . 0.9700 ?
C3 H3B . 0.9700 ?

loop_
_geom_hbond_atom_site_label_D
_geom_hbond_atom_site_label_H
_geom_hbond_atom_site_label_A
_geom_hbond_site_symmetry_A
_geom_hbond_distance_DH
_geom_hbond_distance_HA
_geom_hbond_distance_DA
_geom_hbond_angle_DHA
O3 H1 O2 3_666 0.92 1.70 2.6103(15) 169
O4 H2 O1 4_565 0.86 1.71 2.5613(16) 170
N1 H3 O2 . 0.89 2.01 2.8938(17) 172
N1 H4 O2 4_565 0.89 2.12 2.9681(19) 159
N1 H5 O1 2_646 0.89 1.89 2.7714(16) 169

loop_
_geom_torsion_atom_site_label_1
_geom_torsion_atom_site_label_2
_geom_torsion_atom_site_label_3
_geom_torsion_atom_site_label_4
_geom_torsion_site_symmetry_4
_geom_torsion
N1 C1 C2 C3 . -72.87(18)
C1 C2 C3 C3 3 179.17(19)
